data_2211458
loop_
_publ_author_name
'Jaramillo, David'
'Junk, Peter C.'
'Brodie, Craig R.'
'Aldrich-Wright, Janice R.'

_publ_section_title
;Chloro(dimethyl
 sulfoxide-\k<i>S</i>)[(1<i>R</i>,3<i>S</i>)-1,2,2-trimethylcyclopentane-1,3-diamine-\k^2^<i>N</i>,<i>N</i>']platinum(II)
 trichloro(dimethyl sulfoxide-\k<i>S</i>)platinum(II)
;
_journal_coeditor_code HK2158
_journal_issue 12
_journal_name_full 'Acta Crystallographica Section E'
_journal_page_first m3377
_journal_page_last m3379
_journal_paper_doi 10.1107/S1600536806047817
_journal_volume 62
_journal_year 2006
_chemical_formula_iupac '[Pt Cl (C8 H18 N2) (C2 H6 O S)] [Pt Cl3 (C2 H6 O S)]'
_chemical_formula_moiety 'C10 H24 Cl N2 O Pt S +, C2 H6 Cl3 O Pt S -'
_chemical_formula_sum 'C12 H30 Cl4 N2 O2 Pt2 S2'
_chemical_formula_weight 830.48
_chemical_name_common Pt1
_chemical_name_systematic
;
Chloro-(1R,3S)-1,3-diamino-1,2,2-trimethylcyclopentane(dimethyl sulphoxide)
platinum(II) trichloro(dimethyl sulphoxide)platinum(II)
;
_space_group_IT_number 19
_symmetry_cell_setting orthorhombic
_symmetry_space_group_name_Hall 'P 2ac 2ab'
_symmetry_space_group_name_H-M 'P 21 21 21'
_atom_sites_solution_hydrogens geom
_atom_sites_solution_primary direct
_atom_sites_solution_secondary difmap
_audit_creation_method SHELXL-97
_cell_angle_alpha 90.00
_cell_angle_beta 90.00
_cell_angle_gamma 90.00
_cell_formula_units_Z 4
_cell_length_a 11.5381(12)
_cell_length_b 11.9979(13)
_cell_length_c 16.5192(18)
_cell_measurement_reflns_used 14847
_cell_measurement_temperature 296(2)
_cell_measurement_theta_max 27.49
_cell_measurement_theta_min 2.10
_cell_volume 2286.8(4)
_computing_cell_refinement 'SAINT (Bruker, 1998)'
_computing_data_collection 'SMART (Bruker, 1998)'
_computing_data_reduction SAINT
_computing_molecular_graphics 'X-SEED (Barbour, 2001) and/or ORTEPII (Johnson, 1976)????'
_computing_publication_material SHELXL97
_computing_structure_refinement 'SHELXL97 (Sheldrick, 1997)'
_computing_structure_solution 'SHELXS97 (Sheldrick, 1997)'
_diffrn_ambient_temperature 173(2)
_diffrn_measured_fraction_theta_full 0.995
_diffrn_measured_fraction_theta_max 0.995
_diffrn_measurement_device_type 'Bruker SMART 1000 CCD diffractometer'
_diffrn_measurement_method '\w scans'
_diffrn_radiation_monochromator graphite
_diffrn_radiation_source 'fine-focus sealed tube'
_diffrn_radiation_type MoK\a
_diffrn_radiation_wavelength 0.71073
_diffrn_reflns_av_R_equivalents 0.0542
_diffrn_reflns_av_sigmaI/netI 0.0487
_diffrn_reflns_limit_h_max 14
_diffrn_reflns_limit_h_min -14
_diffrn_reflns_limit_k_max 14
_diffrn_reflns_limit_k_min -15
_diffrn_reflns_limit_l_max 21
_diffrn_reflns_limit_l_min -10
_diffrn_reflns_number 14847
_diffrn_reflns_theta_full 27.49
_diffrn_reflns_theta_max 27.49
_diffrn_reflns_theta_min 2.10
_diffrn_standards_decay_% 0.0
_exptl_absorpt_coefficient_mu 12.880
_exptl_absorpt_correction_T_max 0.1485
_exptl_absorpt_correction_T_min 0.0974
_exptl_absorpt_correction_type multi-scan
_exptl_absorpt_process_details '(SADABS; Sheldrick, 1996)'
_exptl_crystal_colour yellow
_exptl_crystal_density_diffrn 2.412
_exptl_crystal_density_method 'not measured'
_exptl_crystal_description block
_exptl_crystal_F_000 1552
_exptl_crystal_size_max 0.20
_exptl_crystal_size_mid 0.20
_exptl_crystal_size_min 0.15
_refine_diff_density_max 1.903
_refine_diff_density_min -1.390
_refine_ls_abs_structure_details 'Flack (1983), 2253 Friedel pairs'
_refine_ls_abs_structure_Flack -0.002(7)
_refine_ls_extinction_method none
_refine_ls_goodness_of_fit_ref 1.024
_refine_ls_hydrogen_treatment constr
_refine_ls_matrix_type full
_refine_ls_number_parameters 224
_refine_ls_number_reflns 5213
_refine_ls_number_restraints 0
_refine_ls_restrained_S_all 1.024
_refine_ls_R_factor_all 0.0297
_refine_ls_R_factor_gt 0.0276
_refine_ls_shift/su_max 0.001
_refine_ls_shift/su_mean 0.000
_refine_ls_structure_factor_coef Fsqd
_refine_ls_weighting_details 'calc w=1/[\s^2^(Fo^2^)+(0.0344P)^2^] where P=(Fo^2^+2Fc^2^)/3'
_refine_ls_weighting_scheme calc
_refine_ls_wR_factor_gt 0.0623
_refine_ls_wR_factor_ref 0.0630
_reflns_number_gt 4947
_reflns_number_total 5213
_reflns_threshold_expression I>2\s(I)
_cod_data_source_file hk2158.cif
_cod_data_source_block I
_cod_database_code 2211458
_cod_database_fobs_code 2211458

loop_
_symmetry_equiv_pos_as_xyz
'x, y, z'
'-x+1/2, -y, z+1/2'
'x+1/2, -y+1/2, -z'
'-x, y+1/2, -z+1/2'

loop_
_atom_site_type_symbol
_atom_site_label
_atom_site_fract_x
_atom_site_fract_y
_atom_site_fract_z
_atom_site_U_iso_or_equiv
_atom_site_adp_type
_atom_site_calc_flag
_atom_site_refinement_flags
_atom_site_occupancy
Pt Pt1 0.44727(2) 0.597083(17) 0.263955(15) 0.02124(6) Uani d . 1
Pt Pt2 0.89949(2) 0.47131(2) 0.336440(17) 0.02671(7) Uani d . 1
Cl Cl1 0.33257(16) 0.47504(14) 0.19195(11) 0.0373(4) Uani d . 1
Cl Cl2 1.05457(16) 0.53059(15) 0.41239(12) 0.0406(4) Uani d . 1
Cl Cl3 0.82995(14) 0.65267(15) 0.34050(16) 0.0450(5) Uani d . 1
Cl Cl4 0.74391(16) 0.42142(18) 0.25719(14) 0.0493(5) Uani d . 1
S S1 0.51069(14) 0.67921(12) 0.15227(10) 0.0262(3) Uani d . 1
S S2 0.96280(15) 0.29900(13) 0.34731(11) 0.0311(4) Uani d . 1
O O1 0.5812(4) 0.7800(3) 0.1651(3) 0.0321(11) Uani d . 1
O O2 0.9371(6) 0.2484(4) 0.4261(3) 0.0528(16) Uani d . 1
N N1 0.5548(5) 0.6971(4) 0.3308(3) 0.0233(10) Uani d . 1
H H1NA 0.6281 0.6675 0.3276 0.028 Uiso calc R 1
H H1NB 0.5572 0.7656 0.3058 0.028 Uiso calc R 1
N N2 0.3802(4) 0.5218(4) 0.3668(3) 0.0238(11) Uani d . 1
H H2NA 0.3030 0.5082 0.3567 0.029 Uiso calc R 1
H H2NB 0.4156 0.4533 0.3713 0.029 Uiso calc R 1
C C1 0.3341(6) 0.4932(5) 0.5091(5) 0.0333(16) Uani d . 1
H H1A 0.2520 0.4820 0.4963 0.050 Uiso calc R 1
H H1B 0.3414 0.5229 0.5641 0.050 Uiso calc R 1
H H1C 0.3751 0.4219 0.5054 0.050 Uiso calc R 1
C C2 0.3870(5) 0.5759(5) 0.4488(4) 0.0229(13) Uani d . 1
C C3 0.5152(5) 0.6088(5) 0.4670(4) 0.0218(12) Uani d . 1
C C4 0.5267(6) 0.6394(6) 0.5563(5) 0.0342(16) Uani d . 1
H H4A 0.6054 0.6665 0.5669 0.051 Uiso calc R 1
H H4B 0.5114 0.5734 0.5896 0.051 Uiso calc R 1
H H4C 0.4706 0.6979 0.5697 0.051 Uiso calc R 1
C C5 0.6033(5) 0.5162(5) 0.4492(4) 0.0294(14) Uani d . 1
H H5A 0.6065 0.5028 0.3907 0.044 Uiso calc R 1
H H5B 0.5797 0.4477 0.4769 0.044 Uiso calc R 1
H H5C 0.6800 0.5391 0.4685 0.044 Uiso calc R 1
C C6 0.5293(6) 0.7167(5) 0.4177(4) 0.0260(14) Uani d . 1
H H6 0.5915 0.7639 0.4422 0.031 Uiso calc R 1
C C7 0.4119(6) 0.7762(5) 0.4249(4) 0.0288(14) Uani d . 1
H H7A 0.4147 0.8335 0.4680 0.035 Uiso calc R 1
H H7B 0.3915 0.8129 0.3732 0.035 Uiso calc R 1
C C8 0.3231(6) 0.6858(5) 0.4459(5) 0.0306(15) Uani d . 1
H H8A 0.2868 0.7018 0.4989 0.037 Uiso calc R 1
H H8B 0.2614 0.6833 0.4042 0.037 Uiso calc R 1
C C9 0.5896(8) 0.5858(6) 0.0919(5) 0.0427(18) Uani d . 1
H H9A 0.6192 0.6249 0.0441 0.064 Uiso calc R 1
H H9B 0.5389 0.5246 0.0748 0.064 Uiso calc R 1
H H9C 0.6546 0.5557 0.1232 0.064 Uiso calc R 1
C C10 0.3941(7) 0.7142(5) 0.0887(5) 0.0348(16) Uani d . 1
H H10A 0.3485 0.7739 0.1137 0.052 Uiso calc R 1
H H10B 0.3448 0.6486 0.0806 0.052 Uiso calc R 1
H H10C 0.4239 0.7397 0.0363 0.052 Uiso calc R 1
C C11 1.1144(7) 0.2903(7) 0.3340(6) 0.047(2) Uani d . 1
H H11A 1.1534 0.3252 0.3802 0.071 Uiso calc R 1
H H11B 1.1364 0.3289 0.2841 0.071 Uiso calc R 1
H H11C 1.1374 0.2118 0.3304 0.071 Uiso calc R 1
C C12 0.9112(7) 0.2069(7) 0.2713(6) 0.049(2) Uani d . 1
H H12A 0.9421 0.1319 0.2811 0.074 Uiso calc R 1
H H12B 0.9368 0.2331 0.2181 0.074 Uiso calc R 1
H H12C 0.8264 0.2046 0.2729 0.074 Uiso calc R 1

loop_
_atom_site_aniso_label
_atom_site_aniso_U_11
_atom_site_aniso_U_22
_atom_site_aniso_U_33
_atom_site_aniso_U_12
_atom_site_aniso_U_13
_atom_site_aniso_U_23
Pt1 0.02868(11) 0.01930(10) 0.01575(12) -0.00284(8) -0.00356(10) 0.00104(9)
Pt2 0.02352(11) 0.03567(13) 0.02092(13) -0.00355(10) 0.00156(10) 0.00273(12)
Cl1 0.0565(11) 0.0293(8) 0.0260(9) -0.0137(7) -0.0169(8) 0.0031(8)
Cl2 0.0357(8) 0.0400(8) 0.0460(11) -0.0070(8) -0.0107(9) -0.0070(8)
Cl3 0.0293(8) 0.0403(9) 0.0653(15) 0.0003(6) 0.0054(10) 0.0112(10)
Cl4 0.0370(9) 0.0743(12) 0.0367(11) 0.0002(8) -0.0129(9) -0.0081(11)
S1 0.0396(8) 0.0213(6) 0.0176(8) -0.0020(5) -0.0021(7) 0.0011(6)
S2 0.0361(9) 0.0347(8) 0.0224(9) -0.0036(6) 0.0003(7) -0.0036(7)
O1 0.047(3) 0.025(2) 0.025(3) -0.0122(18) 0.001(2) -0.001(2)
O2 0.095(5) 0.038(3) 0.025(3) -0.002(3) 0.007(3) 0.005(2)
N1 0.031(2) 0.023(2) 0.016(3) -0.006(2) -0.004(3) 0.004(2)
N2 0.023(2) 0.023(2) 0.025(3) -0.0047(19) -0.003(2) 0.003(2)
C1 0.029(3) 0.043(4) 0.028(4) -0.009(3) 0.005(3) 0.008(3)
C2 0.023(3) 0.027(3) 0.019(3) -0.004(2) 0.000(3) 0.002(3)
C3 0.025(3) 0.021(3) 0.019(3) 0.000(2) -0.001(2) 0.002(3)
C4 0.036(4) 0.043(4) 0.024(4) -0.004(3) -0.010(3) 0.001(3)
C5 0.028(3) 0.036(3) 0.024(4) 0.007(3) -0.001(3) 0.007(3)
C6 0.037(4) 0.022(3) 0.018(3) -0.006(2) -0.010(3) 0.000(3)
C7 0.044(4) 0.024(3) 0.018(3) 0.003(3) -0.001(3) -0.002(3)
C8 0.029(3) 0.031(3) 0.032(4) 0.008(2) 0.001(3) 0.000(3)
C9 0.059(5) 0.041(4) 0.028(4) 0.010(4) 0.001(4) -0.004(4)
C10 0.055(4) 0.025(3) 0.025(4) -0.003(3) -0.011(4) 0.005(3)
C11 0.046(4) 0.048(4) 0.049(5) 0.006(3) -0.001(4) -0.005(4)
C12 0.039(4) 0.055(4) 0.054(6) -0.013(3) 0.007(4) -0.029(4)

loop_
_atom_type_symbol
_atom_type_description
_atom_type_scat_dispersion_real
_atom_type_scat_dispersion_imag
_atom_type_scat_source
C C 0.0033 0.0016 'International Tables Vol C Tables 4.2.6.8 and 6.1.1.4'
H H 0.0000 0.0000 'International Tables Vol C Tables 4.2.6.8 and 6.1.1.4'
N N 0.0061 0.0033 'International Tables Vol C Tables 4.2.6.8 and 6.1.1.4'
O O 0.0106 0.0060 'International Tables Vol C Tables 4.2.6.8 and 6.1.1.4'
S S 0.1246 0.1234 'International Tables Vol C Tables 4.2.6.8 and 6.1.1.4'
Cl Cl 0.1484 0.1585 'International Tables Vol C Tables 4.2.6.8 and 6.1.1.4'
Pt Pt -1.7033 8.3905 'International Tables Vol C Tables 4.2.6.8 and 6.1.1.4'

loop_
_geom_angle_atom_site_label_1
_geom_angle_atom_site_label_2
_geom_angle_atom_site_label_3
_geom_angle
_geom_angle_publ_flag
N1 Pt1 N2 92.3(2) y
N1 Pt1 S1 89.32(15) y
N2 Pt1 S1 177.37(14) y
N1 Pt1 Cl1 176.41(15) y
N2 Pt1 Cl1 86.08(15) y
S1 Pt1 Cl1 92.44(6) y
S2 Pt2 Cl2 89.30(6) y
S2 Pt2 Cl4 93.50(7) y
Cl2 Pt2 Cl4 176.88(7) y
S2 Pt2 Cl3 173.61(8) y
Cl2 Pt2 Cl3 87.89(7) y
Cl4 Pt2 Cl3 89.46(8) y
O1 S1 C9 108.7(4) ?
O1 S1 C10 108.2(3) ?
C9 S1 C10 102.1(4) ?
O1 S1 Pt1 115.3(2) ?
C9 S1 Pt1 111.1(3) ?
C10 S1 Pt1 110.6(3) ?
O2 S2 C11 106.6(4) ?
O2 S2 C12 107.6(4) ?
C11 S2 C12 101.9(4) ?
O2 S2 Pt2 113.2(2) ?
C11 S2 Pt2 112.0(3) ?
C12 S2 Pt2 114.6(3) ?
C6 N1 Pt1 119.6(4) ?
C6 N1 H1NA 107.4 ?
Pt1 N1 H1NA 107.4 ?
C6 N1 H1NB 107.4 ?
Pt1 N1 H1NB 107.4 ?
H1NA N1 H1NB 107.0 ?
C2 N2 Pt1 122.0(3) ?
C2 N2 H2NA 106.8 ?
Pt1 N2 H2NA 106.8 ?
C2 N2 H2NB 106.8 ?
Pt1 N2 H2NB 106.8 ?
H2NA N2 H2NB 106.7 ?
C2 C1 H1A 109.5 ?
C2 C1 H1B 109.5 ?
H1A C1 H1B 109.5 ?
C2 C1 H1C 109.5 ?
H1A C1 H1C 109.5 ?
H1B C1 H1C 109.5 ?
N2 C2 C8 108.8(5) ?
N2 C2 C1 106.5(5) ?
C8 C2 C1 113.1(5) ?
N2 C2 C3 109.3(5) ?
C8 C2 C3 104.4(5) ?
C1 C2 C3 114.6(5) ?
C4 C3 C5 107.6(5) ?
C4 C3 C6 107.5(5) ?
C5 C3 C6 116.0(5) ?
C4 C3 C2 109.2(5) ?
C5 C3 C2 114.1(5) ?
C6 C3 C2 102.2(5) ?
C3 C4 H4A 109.5 ?
C3 C4 H4B 109.5 ?
H4A C4 H4B 109.5 ?
C3 C4 H4C 109.5 ?
H4A C4 H4C 109.5 ?
H4B C4 H4C 109.5 ?
C3 C5 H5A 109.5 ?
C3 C5 H5B 109.5 ?
H5A C5 H5B 109.5 ?
C3 C5 H5C 109.5 ?
H5A C5 H5C 109.5 ?
H5B C5 H5C 109.5 ?
N1 C6 C7 108.9(5) ?
N1 C6 C3 113.6(5) ?
C7 C6 C3 104.9(5) ?
N1 C6 H6 109.8 ?
C7 C6 H6 109.8 ?
C3 C6 H6 109.8 ?
C8 C7 C6 106.2(5) ?
C8 C7 H7A 110.5 ?
C6 C7 H7A 110.5 ?
C8 C7 H7B 110.5 ?
C6 C7 H7B 110.5 ?
H7A C7 H7B 108.7 ?
C2 C8 C7 107.4(5) ?
C2 C8 H8A 110.2 ?
C7 C8 H8A 110.2 ?
C2 C8 H8B 110.2 ?
C7 C8 H8B 110.2 ?
H8A C8 H8B 108.5 ?
S1 C9 H9A 109.5 ?
S1 C9 H9B 109.5 ?
H9A C9 H9B 109.5 ?
S1 C9 H9C 109.5 ?
H9A C9 H9C 109.5 ?
H9B C9 H9C 109.5 ?
S1 C10 H10A 109.5 ?
S1 C10 H10B 109.5 ?
H10A C10 H10B 109.5 ?
S1 C10 H10C 109.5 ?
H10A C10 H10C 109.5 ?
H10B C10 H10C 109.5 ?
S2 C11 H11A 109.5 ?
S2 C11 H11B 109.5 ?
H11A C11 H11B 109.5 ?
S2 C11 H11C 109.5 ?
H11A C11 H11C 109.5 ?
H11B C11 H11C 109.5 ?
S2 C12 H12A 109.5 ?
S2 C12 H12B 109.5 ?
H12A C12 H12B 109.5 ?
S2 C12 H12C 109.5 ?
H12A C12 H12C 109.5 ?
H12B C12 H12C 109.5 ?

loop_
_geom_bond_atom_site_label_1
_geom_bond_atom_site_label_2
_geom_bond_distance
_geom_bond_publ_flag
Pt1 N1 2.049(5) y
Pt1 N2 2.074(5) y
Pt1 S1 2.2159(16) y
Pt1 Cl1 2.3044(16) y
Pt2 S2 2.2000(17) y
Pt2 Cl2 2.2982(18) y
Pt2 Cl4 2.3010(19) y
Pt2 Cl3 2.3201(18) y
S1 O1 1.473(4) ?
S1 C9 1.755(8) ?
S1 C10 1.758(7) ?
S2 O2 1.466(6) ?
S2 C11 1.766(8) ?
S2 C12 1.775(8) ?
N1 C6 1.484(8) ?
N1 H1NA 0.9200 ?
N1 H1NB 0.9200 ?
N2 C2 1.505(8) ?
N2 H2NA 0.9200 ?
N2 H2NB 0.9200 ?
C1 C2 1.532(9) ?
C1 H1A 0.9800 ?
C1 H1B 0.9800 ?
C1 H1C 0.9800 ?
C2 C8 1.511(8) ?
C2 C3 1.560(8) ?
C3 C4 1.527(9) ?
C3 C5 1.534(8) ?
C3 C6 1.538(8) ?
C4 H4A 0.9800 ?
C4 H4B 0.9800 ?
C4 H4C 0.9800 ?
C5 H5A 0.9800 ?
C5 H5B 0.9800 ?
C5 H5C 0.9800 ?
C6 C7 1.535(9) ?
C6 H6 1.0000 ?
C7 C8 1.532(9) ?
C7 H7A 0.9900 ?
C7 H7B 0.9900 ?
C8 H8A 0.9900 ?
C8 H8B 0.9900 ?
C9 H9A 0.9800 ?
C9 H9B 0.9800 ?
C9 H9C 0.9800 ?
C10 H10A 0.9800 ?
C10 H10B 0.9800 ?
C10 H10C 0.9800 ?
C11 H11A 0.9800 ?
C11 H11B 0.9800 ?
C11 H11C 0.9800 ?
C12 H12A 0.9800 ?
C12 H12B 0.9800 ?
C12 H12C 0.9800 ?

loop_
_geom_hbond_atom_site_label_D
_geom_hbond_atom_site_label_H
_geom_hbond_atom_site_label_A
_geom_hbond_site_symmetry_A
_geom_hbond_distance_DH
_geom_hbond_distance_HA
_geom_hbond_distance_DA
_geom_hbond_angle_DHA
_geom_hbond_publ_flag
N1 H1NA Cl3 . 0.920 2.350 3.223(6) 160.00 yes
N1 H1NB O1 . 0.920 2.350 2.928(7) 121.00 yes
N1 H1NB Cl1 4_655 0.920 2.820 3.599(7) 144.00 yes
N2 H2NB O1 4_645 0.920 2.160 2.982(6) 147.00 yes
